data_2236601
loop_
_publ_author_name
'Fadzillah, Siti Muhaini Haris'
'Ngaini, Zainab'
'Hussain, Hasnain'
'Razak, Ibrahim Abdul'
'Asik, Safra Izuani Jama'

_publ_section_title
;
 (<i>E</i>)-1-(3-Hydroxyphenyl)-3-[4-(tetradecyloxy)phenyl]prop-2-en-1-one
;
_journal_coeditor_code RZ5001
_journal_issue 10
_journal_name_full 'Acta Crystallographica Section E'
_journal_page_first o2911
_journal_page_last o2912
_journal_paper_doi 10.1107/S1600536812038020
_journal_volume 68
_journal_year 2012
_chemical_formula_iupac 'C29 H40 O3'
_chemical_formula_moiety 'C29 H40 O3'
_chemical_formula_sum 'C29 H40 O3'
_chemical_formula_weight 436.61
_chemical_name_systematic
;
(<i>E</i>)-1-(3-Hydroxyphenyl)-3-[4-(tetradecyloxy)phenyl]prop-2-en-1-one
;
_space_group_IT_number 2
_symmetry_cell_setting triclinic
_symmetry_space_group_name_Hall '-P 1'
_symmetry_space_group_name_H-M 'P -1'
_atom_sites_solution_hydrogens geom
_atom_sites_solution_primary direct
_atom_sites_solution_secondary difmap
_audit_creation_method SHELXL-97
_cell_angle_alpha 75.361(6)
_cell_angle_beta 85.872(7)
_cell_angle_gamma 83.013(6)
_cell_formula_units_Z 2
_cell_length_a 6.5138(16)
_cell_length_b 10.155(2)
_cell_length_c 19.264(5)
_cell_measurement_reflns_used 5533
_cell_measurement_temperature 100.0(10)
_cell_measurement_theta_max 30.07
_cell_measurement_theta_min 2.62
_cell_volume 1222.6(5)
_computing_cell_refinement 'SAINT (Bruker, 2009)'
_computing_data_collection 'APEX2 (Bruker, 2009)'
_computing_data_reduction 'SAINT (Bruker, 2009)'
_computing_molecular_graphics 'SHELXTL (Sheldrick, 2008)'
_computing_publication_material 'SHELXTL (Sheldrick, 2008) and PLATON (Spek, 2009)'
_computing_structure_refinement 'SHELXTL (Sheldrick, 2008)'
_computing_structure_solution 'SHELXTL (Sheldrick, 2008)'
_diffrn_ambient_temperature 100
_diffrn_measured_fraction_theta_full 0.989
_diffrn_measured_fraction_theta_max 0.989
_diffrn_measurement_device_type 'Bruker APEX DUO CCD area-detector'
_diffrn_measurement_method '\f and \w scans'
_diffrn_radiation_monochromator graphite
_diffrn_radiation_source 'fine-focus sealed tube'
_diffrn_radiation_type MoK\a
_diffrn_radiation_wavelength 0.71073
_diffrn_reflns_av_R_equivalents 0.0371
_diffrn_reflns_av_sigmaI/netI 0.0413
_diffrn_reflns_limit_h_max 9
_diffrn_reflns_limit_h_min -9
_diffrn_reflns_limit_k_max 14
_diffrn_reflns_limit_k_min -14
_diffrn_reflns_limit_l_max 27
_diffrn_reflns_limit_l_min -27
_diffrn_reflns_number 26295
_diffrn_reflns_theta_full 30.18
_diffrn_reflns_theta_max 30.18
_diffrn_reflns_theta_min 2.08
_diffrn_standards_number 0
_exptl_absorpt_coefficient_mu 0.075
_exptl_absorpt_correction_T_max 0.9938
_exptl_absorpt_correction_T_min 0.9785
_exptl_absorpt_correction_type multi-scan
_exptl_absorpt_process_details '(<i>SADABS</i>; Bruker, 2009)'
_exptl_crystal_colour colourless
_exptl_crystal_density_diffrn 1.186
_exptl_crystal_density_method 'not measured'
_exptl_crystal_description block
_exptl_crystal_F_000 476
_exptl_crystal_size_max 0.29
_exptl_crystal_size_mid 0.12
_exptl_crystal_size_min 0.08
_refine_diff_density_max 0.402
_refine_diff_density_min -0.225
_refine_ls_extinction_method none
_refine_ls_goodness_of_fit_ref 0.947
_refine_ls_hydrogen_treatment mixed
_refine_ls_matrix_type full
_refine_ls_number_parameters 293
_refine_ls_number_reflns 7155
_refine_ls_number_restraints 0
_refine_ls_restrained_S_all 0.947
_refine_ls_R_factor_all 0.0714
_refine_ls_R_factor_gt 0.0458
_refine_ls_shift/su_max 0.000
_refine_ls_shift/su_mean 0.000
_refine_ls_structure_factor_coef Fsqd
_refine_ls_weighting_details 'calc w=1/[\s^2^(Fo^2^)+(0.0913P)^2^+0.1348P] where P=(Fo^2^+2Fc^2^)/3'
_refine_ls_weighting_scheme calc
_refine_ls_wR_factor_gt 0.1257
_refine_ls_wR_factor_ref 0.1469
_reflns_number_gt 5052
_reflns_number_total 7155
_reflns_threshold_expression I>2\s(I)
_cod_data_source_file rz5001.cif
_cod_data_source_block I
_cod_database_code 2236601
_cod_database_fobs_code 2236601

loop_
_symmetry_equiv_pos_as_xyz
'x, y, z'
'-x, -y, -z'

loop_
_atom_site_type_symbol
_atom_site_label
_atom_site_fract_x
_atom_site_fract_y
_atom_site_fract_z
_atom_site_U_iso_or_equiv
_atom_site_adp_type
_atom_site_calc_flag
_atom_site_refinement_flags
_atom_site_occupancy
_atom_site_symmetry_multiplicity
O O1 1.67428(14) 0.11123(9) 0.62770(5) 0.0245(2) Uani d . 1 1
O O2 1.18019(13) 0.07397(8) 0.44966(4) 0.01891(19) Uani d . 1 1
O O3 0.03940(13) 0.44359(8) 0.27772(4) 0.01874(19) Uani d . 1 1
C C1 1.10873(19) 0.31949(12) 0.55966(6) 0.0187(2) Uani d . 1 1
H H1A 0.9815 0.3669 0.5452 0.022 Uiso calc R 1 1
C C2 1.2188(2) 0.35854(12) 0.60903(6) 0.0210(3) Uani d . 1 1
H H2A 1.1648 0.4326 0.6273 0.025 Uiso calc R 1 1
C C3 1.4073(2) 0.28868(12) 0.63122(6) 0.0193(2) Uani d . 1 1
H H3A 1.4798 0.3158 0.6642 0.023 Uiso calc R 1 1
C C4 1.48910(19) 0.17725(11) 0.60411(6) 0.0168(2) Uani d . 1 1
C C5 1.37933(18) 0.13808(11) 0.55490(6) 0.0159(2) Uani d . 1 1
H H5A 1.4331 0.0635 0.5370 0.019 Uiso calc R 1 1
C C6 1.19002(18) 0.20879(11) 0.53191(5) 0.0147(2) Uani d . 1 1
C C7 1.08792(18) 0.16453(11) 0.47562(5) 0.0149(2) Uani d . 1 1
C C8 0.88422(19) 0.23100(11) 0.45154(6) 0.0175(2) Uani d . 1 1
H H8A 0.8178 0.2985 0.4726 0.021 Uiso calc R 1 1
C C9 0.79155(18) 0.19653(11) 0.39981(6) 0.0157(2) Uani d . 1 1
H H9A 0.8609 0.1263 0.3814 0.019 Uiso calc R 1 1
C C10 0.59375(18) 0.25740(11) 0.36941(5) 0.0148(2) Uani d . 1 1
C C11 0.51656(19) 0.20878(11) 0.31596(6) 0.0165(2) Uani d . 1 1
H H11A 0.5911 0.1353 0.3017 0.020 Uiso calc R 1 1
C C12 0.33214(19) 0.26639(11) 0.28337(6) 0.0162(2) Uani d . 1 1
H H12A 0.2838 0.2318 0.2480 0.019 Uiso calc R 1 1
C C13 0.22125(18) 0.37651(11) 0.30454(5) 0.0151(2) Uani d . 1 1
C C14 0.29544(19) 0.42667(11) 0.35819(6) 0.0167(2) Uani d . 1 1
H H14A 0.2211 0.5005 0.3722 0.020 Uiso calc R 1 1
C C15 0.47706(18) 0.36780(11) 0.39023(6) 0.0163(2) Uani d . 1 1
H H15A 0.5235 0.4015 0.4262 0.020 Uiso calc R 1 1
C C16 -0.04781(19) 0.40731(11) 0.21970(6) 0.0169(2) Uani d . 1 1
H H16A -0.0784 0.3128 0.2336 0.020 Uiso calc R 1 1
H H16B 0.0467 0.4194 0.1779 0.020 Uiso calc R 1 1
C C17 -0.24440(19) 0.50374(11) 0.20419(6) 0.0166(2) Uani d . 1 1
H H17A -0.2112 0.5967 0.1981 0.020 Uiso calc R 1 1
H H17B -0.3398 0.4836 0.2456 0.020 Uiso calc R 1 1
C C18 -0.35328(18) 0.49674(11) 0.13800(6) 0.0166(2) Uani d . 1 1
H H18A -0.3893 0.4046 0.1436 0.020 Uiso calc R 1 1
H H18B -0.2605 0.5182 0.0960 0.020 Uiso calc R 1 1
C C19 -0.54867(18) 0.59744(11) 0.12739(6) 0.0167(2) Uani d . 1 1
H H19A -0.6427 0.5718 0.1687 0.020 Uiso calc R 1 1
H H19B -0.5117 0.6878 0.1259 0.020 Uiso calc R 1 1
C C20 -0.66224(19) 0.60539(11) 0.05978(6) 0.0171(2) Uani d . 1 1
H H20A -0.5696 0.6318 0.0181 0.021 Uiso calc R 1 1
H H20B -0.7009 0.5155 0.0610 0.021 Uiso calc R 1 1
C C21 -0.85585(18) 0.70750(11) 0.05220(6) 0.0169(2) Uani d . 1 1
H H21A -0.8168 0.7965 0.0525 0.020 Uiso calc R 1 1
H H21B -0.9489 0.6796 0.0936 0.020 Uiso calc R 1 1
C C22 -0.97131(19) 0.72124(11) -0.01577(6) 0.0169(2) Uani d . 1 1
H H22A -0.8797 0.7513 -0.0573 0.020 Uiso calc R 1 1
H H22B -1.0086 0.6321 -0.0167 0.020 Uiso calc R 1 1
C C23 -1.16618(18) 0.82165(11) -0.02125(6) 0.0174(2) Uani d . 1 1
H H23A -1.2582 0.7907 0.0200 0.021 Uiso calc R 1 1
H H23B -1.1288 0.9103 -0.0195 0.021 Uiso calc R 1 1
C C24 -1.28162(19) 0.83808(11) -0.08925(6) 0.0175(2) Uani d . 1 1
H H24A -1.3187 0.7494 -0.0912 0.021 Uiso calc R 1 1
H H24B -1.1901 0.8696 -0.1306 0.021 Uiso calc R 1 1
C C25 -1.47682(19) 0.93813(11) -0.09405(6) 0.0178(2) Uani d . 1 1
H H25A -1.4395 1.0267 -0.0921 0.021 Uiso calc R 1 1
H H25B -1.5681 0.9066 -0.0526 0.021 Uiso calc R 1 1
C C26 -1.59373(19) 0.95536(11) -0.16197(6) 0.0173(2) Uani d . 1 1
H H26A -1.5028 0.9869 -0.2035 0.021 Uiso calc R 1 1
H H26B -1.6319 0.8670 -0.1639 0.021 Uiso calc R 1 1
C C27 -1.78807(19) 1.05606(12) -0.16597(6) 0.0189(2) Uani d . 1 1
H H27A -1.7484 1.1453 -0.1665 0.023 Uiso calc R 1 1
H H27B -1.8745 1.0272 -0.1229 0.023 Uiso calc R 1 1
C C28 -1.9153(2) 1.06977(12) -0.23116(6) 0.0193(2) Uani d . 1 1
H H28A -1.8286 1.0958 -0.2744 0.023 Uiso calc R 1 1
H H28B -1.9611 0.9817 -0.2298 0.023 Uiso calc R 1 1
C C29 -2.1028(2) 1.17540(13) -0.23412(7) 0.0252(3) Uani d . 1 1
H H29A -2.1781 1.1808 -0.2760 0.038 Uiso calc R 1 1
H H29B -2.0581 1.2631 -0.2364 0.038 Uiso calc R 1 1
H H29C -2.1907 1.1490 -0.1919 0.038 Uiso calc R 1 1
H H1O1 1.718(3) 0.046(2) 0.6024(10) 0.056(5) Uiso d . 1 1

loop_
_atom_site_aniso_label
_atom_site_aniso_U_11
_atom_site_aniso_U_22
_atom_site_aniso_U_33
_atom_site_aniso_U_12
_atom_site_aniso_U_13
_atom_site_aniso_U_23
O1 0.0180(5) 0.0297(5) 0.0300(4) 0.0089(4) -0.0123(4) -0.0174(4)
O2 0.0174(5) 0.0197(4) 0.0206(4) 0.0027(3) -0.0034(3) -0.0084(3)
O3 0.0155(4) 0.0225(4) 0.0195(4) 0.0050(3) -0.0090(3) -0.0086(3)
C1 0.0145(6) 0.0203(5) 0.0213(5) 0.0036(4) -0.0041(4) -0.0069(4)
C2 0.0192(6) 0.0203(5) 0.0260(5) 0.0029(5) -0.0033(5) -0.0120(4)
C3 0.0175(6) 0.0214(5) 0.0217(5) -0.0006(5) -0.0051(4) -0.0100(4)
C4 0.0136(6) 0.0188(5) 0.0180(5) 0.0007(4) -0.0030(4) -0.0050(4)
C5 0.0150(6) 0.0164(5) 0.0170(5) 0.0010(4) -0.0030(4) -0.0059(4)
C6 0.0137(6) 0.0160(5) 0.0144(4) -0.0008(4) -0.0018(4) -0.0035(4)
C7 0.0145(6) 0.0150(5) 0.0145(4) -0.0007(4) -0.0021(4) -0.0026(4)
C8 0.0149(6) 0.0190(5) 0.0185(5) 0.0021(4) -0.0031(4) -0.0058(4)
C9 0.0143(6) 0.0150(5) 0.0167(5) 0.0005(4) -0.0022(4) -0.0026(4)
C10 0.0126(6) 0.0160(5) 0.0148(4) -0.0005(4) -0.0020(4) -0.0019(4)
C11 0.0157(6) 0.0171(5) 0.0171(5) 0.0008(4) -0.0016(4) -0.0059(4)
C12 0.0149(6) 0.0186(5) 0.0157(4) 0.0001(4) -0.0036(4) -0.0056(4)
C13 0.0122(5) 0.0168(5) 0.0154(4) 0.0013(4) -0.0034(4) -0.0027(4)
C14 0.0148(6) 0.0177(5) 0.0183(5) 0.0018(4) -0.0025(4) -0.0070(4)
C15 0.0151(6) 0.0184(5) 0.0159(5) -0.0004(4) -0.0037(4) -0.0052(4)
C16 0.0159(6) 0.0189(5) 0.0165(5) 0.0008(4) -0.0058(4) -0.0051(4)
C17 0.0140(6) 0.0179(5) 0.0172(5) 0.0016(4) -0.0042(4) -0.0037(4)
C18 0.0140(6) 0.0177(5) 0.0179(5) 0.0018(4) -0.0052(4) -0.0043(4)
C19 0.0139(6) 0.0182(5) 0.0173(5) 0.0019(4) -0.0037(4) -0.0042(4)
C20 0.0150(6) 0.0185(5) 0.0178(5) 0.0023(4) -0.0043(4) -0.0051(4)
C21 0.0147(6) 0.0189(5) 0.0167(5) 0.0018(4) -0.0041(4) -0.0046(4)
C22 0.0154(6) 0.0182(5) 0.0171(5) 0.0013(4) -0.0048(4) -0.0046(4)
C23 0.0154(6) 0.0198(5) 0.0166(5) 0.0025(4) -0.0049(4) -0.0047(4)
C24 0.0166(6) 0.0180(5) 0.0175(5) 0.0022(4) -0.0050(4) -0.0043(4)
C25 0.0166(6) 0.0184(5) 0.0181(5) 0.0030(4) -0.0056(4) -0.0050(4)
C26 0.0170(6) 0.0174(5) 0.0175(5) 0.0018(4) -0.0056(4) -0.0044(4)
C27 0.0190(6) 0.0181(5) 0.0202(5) 0.0030(5) -0.0077(4) -0.0064(4)
C28 0.0189(6) 0.0216(5) 0.0177(5) 0.0021(5) -0.0063(4) -0.0058(4)
C29 0.0220(7) 0.0282(6) 0.0269(6) 0.0062(5) -0.0112(5) -0.0107(5)

loop_
_atom_type_symbol
_atom_type_description
_atom_type_scat_dispersion_real
_atom_type_scat_dispersion_imag
_atom_type_scat_source
C C 0.0033 0.0016 'International Tables Vol C Tables 4.2.6.8 and 6.1.1.4'
H H 0.0000 0.0000 'International Tables Vol C Tables 4.2.6.8 and 6.1.1.4'
O O 0.0106 0.0060 'International Tables Vol C Tables 4.2.6.8 and 6.1.1.4'

loop_
_geom_angle_atom_site_label_1
_geom_angle_atom_site_label_2
_geom_angle_atom_site_label_3
_geom_angle
C4 O1 H1O1 109.7(12)
C13 O3 C16 120.08(8)
C2 C1 C6 119.72(11)
C2 C1 H1A 120.1
C6 C1 H1A 120.1
C3 C2 C1 120.77(10)
C3 C2 H2A 119.6
C1 C2 H2A 119.6
C2 C3 C4 119.90(10)
C2 C3 H3A 120.1
C4 C3 H3A 120.1
O1 C4 C5 122.73(9)
O1 C4 C3 117.87(10)
C5 C4 C3 119.40(10)
C4 C5 C6 120.95(10)
C4 C5 H5A 119.5
C6 C5 H5A 119.5
C5 C6 C1 119.26(10)
C5 C6 C7 117.38(9)
C1 C6 C7 123.31(10)
O2 C7 C8 121.41(10)
O2 C7 C6 118.66(10)
C8 C7 C6 119.91(9)
C9 C8 C7 121.35(10)
C9 C8 H8A 119.3
C7 C8 H8A 119.3
C8 C9 C10 126.83(10)
C8 C9 H9A 116.6
C10 C9 H9A 116.6
C11 C10 C15 117.57(10)
C11 C10 C9 119.95(10)
C15 C10 C9 122.45(10)
C12 C11 C10 122.27(10)
C12 C11 H11A 118.9
C10 C11 H11A 118.9
C13 C12 C11 118.83(10)
C13 C12 H12A 120.6
C11 C12 H12A 120.6
O3 C13 C12 125.69(10)
O3 C13 C14 114.44(9)
C12 C13 C14 119.86(10)
C15 C14 C13 120.53(10)
C15 C14 H14A 119.7
C13 C14 H14A 119.7
C14 C15 C10 120.92(10)
C14 C15 H15A 119.5
C10 C15 H15A 119.5
O3 C16 C17 104.86(8)
O3 C16 H16A 110.8
C17 C16 H16A 110.8
O3 C16 H16B 110.8
C17 C16 H16B 110.8
H16A C16 H16B 108.9
C16 C17 C18 114.84(9)
C16 C17 H17A 108.6
C18 C17 H17A 108.6
C16 C17 H17B 108.6
C18 C17 H17B 108.6
H17A C17 H17B 107.5
C17 C18 C19 110.54(9)
C17 C18 H18A 109.5
C19 C18 H18A 109.5
C17 C18 H18B 109.5
C19 C18 H18B 109.5
H18A C18 H18B 108.1
C20 C19 C18 114.83(9)
C20 C19 H19A 108.6
C18 C19 H19A 108.6
C20 C19 H19B 108.6
C18 C19 H19B 108.6
H19A C19 H19B 107.5
C21 C20 C19 112.36(9)
C21 C20 H20A 109.1
C19 C20 H20A 109.1
C21 C20 H20B 109.1
C19 C20 H20B 109.1
H20A C20 H20B 107.9
C20 C21 C22 114.06(9)
C20 C21 H21A 108.7
C22 C21 H21A 108.7
C20 C21 H21B 108.7
C22 C21 H21B 108.7
H21A C21 H21B 107.6
C23 C22 C21 112.97(9)
C23 C22 H22A 109.0
C21 C22 H22A 109.0
C23 C22 H22B 109.0
C21 C22 H22B 109.0
H22A C22 H22B 107.8
C24 C23 C22 113.65(9)
C24 C23 H23A 108.8
C22 C23 H23A 108.8
C24 C23 H23B 108.8
C22 C23 H23B 108.8
H23A C23 H23B 107.7
C23 C24 C25 113.25(9)
C23 C24 H24A 108.9
C25 C24 H24A 108.9
C23 C24 H24B 108.9
C25 C24 H24B 108.9
H24A C24 H24B 107.7
C24 C25 C26 113.70(9)
C24 C25 H25A 108.8
C26 C25 H25A 108.8
C24 C25 H25B 108.8
C26 C25 H25B 108.8
H25A C25 H25B 107.7
C27 C26 C25 112.98(9)
C27 C26 H26A 109.0
C25 C26 H26A 109.0
C27 C26 H26B 109.0
C25 C26 H26B 109.0
H26A C26 H26B 107.8
C26 C27 C28 114.37(9)
C26 C27 H27A 108.7
C28 C27 H27A 108.7
C26 C27 H27B 108.7
C28 C27 H27B 108.7
H27A C27 H27B 107.6
C29 C28 C27 112.26(9)
C29 C28 H28A 109.2
C27 C28 H28A 109.2
C29 C28 H28B 109.2
C27 C28 H28B 109.2
H28A C28 H28B 107.9
C28 C29 H29A 109.5
C28 C29 H29B 109.5
H29A C29 H29B 109.5
C28 C29 H29C 109.5
H29A C29 H29C 109.5
H29B C29 H29C 109.5

loop_
_geom_bond_atom_site_label_1
_geom_bond_atom_site_label_2
_geom_bond_distance
O1 C4 1.3561(14)
O1 H1O1 0.927(19)
O2 C7 1.2296(13)
O3 C13 1.3594(13)
O3 C16 1.4346(13)
C1 C2 1.3906(16)
C1 C6 1.3958(14)
C1 H1A 0.9300
C2 C3 1.3799(17)
C2 H2A 0.9300
C3 C4 1.3959(15)
C3 H3A 0.9300
C4 C5 1.3876(15)
C5 C6 1.3910(16)
C5 H5A 0.9300
C6 C7 1.4977(15)
C7 C8 1.4642(16)
C8 C9 1.3394(15)
C8 H8A 0.9300
C9 C10 1.4550(16)
C9 H9A 0.9300
C10 C11 1.3960(14)
C10 C15 1.4041(15)
C11 C12 1.3898(16)
C11 H11A 0.9300
C12 C13 1.3892(14)
C12 H12A 0.9300
C13 C14 1.3996(14)
C14 C15 1.3728(15)
C14 H14A 0.9300
C15 H15A 0.9300
C16 C17 1.5133(15)
C16 H16A 0.9700
C16 H16B 0.9700
C17 C18 1.5238(15)
C17 H17A 0.9700
C17 H17B 0.9700
C18 C19 1.5239(15)
C18 H18A 0.9700
C18 H18B 0.9700
C19 C20 1.5237(15)
C19 H19A 0.9700
C19 H19B 0.9700
C20 C21 1.5228(15)
C20 H20A 0.9700
C20 H20B 0.9700
C21 C22 1.5244(15)
C21 H21A 0.9700
C21 H21B 0.9700
C22 C23 1.5205(16)
C22 H22A 0.9700
C22 H22B 0.9700
C23 C24 1.5199(15)
C23 H23A 0.9700
C23 H23B 0.9700
C24 C25 1.5208(16)
C24 H24A 0.9700
C24 H24B 0.9700
C25 C26 1.5224(15)
C25 H25A 0.9700
C25 H25B 0.9700
C26 C27 1.5210(16)
C26 H26A 0.9700
C26 H26B 0.9700
C27 C28 1.5220(15)
C27 H27A 0.9700
C27 H27B 0.9700
C28 C29 1.5186(17)
C28 H28A 0.9700
C28 H28B 0.9700
C29 H29A 0.9600
C29 H29B 0.9600
C29 H29C 0.9600

loop_
_geom_hbond_atom_site_label_D
_geom_hbond_atom_site_label_H
_geom_hbond_atom_site_label_A
_geom_hbond_site_symmetry_A
_geom_hbond_distance_DH
_geom_hbond_distance_HA
_geom_hbond_distance_DA
_geom_hbond_angle_DHA
_geom_hbond_publ_flag
O1 H1O1 O2 2_856 0.93(2) 1.80(2) 2.7269(14) 175.6(18) yes
C29 H29A O1 1_164 0.9600 2.4400 3.3589(18) 160.00 yes
C17 H17B Cg1 1_455 0.9700 2.73 3.6159(16) 152 yes
C28 H28A Cg2 1_264 0.9700 2.93 3.8481(16) 159 yes

loop_
_geom_torsion_atom_site_label_1
_geom_torsion_atom_site_label_2
_geom_torsion_atom_site_label_3
_geom_torsion_atom_site_label_4
_geom_torsion
C6 C1 C2 C3 -0.31(19)
C1 C2 C3 C4 -0.14(19)
C2 C3 C4 O1 -179.67(11)
C2 C3 C4 C5 0.08(18)
O1 C4 C5 C6 -179.82(11)
C3 C4 C5 C6 0.43(18)
C4 C5 C6 C1 -0.88(18)
C4 C5 C6 C7 176.62(10)
C2 C1 C6 C5 0.81(18)
C2 C1 C6 C7 -176.53(11)
C5 C6 C7 O2 -3.99(16)
C1 C6 C7 O2 173.39(11)
C5 C6 C7 C8 177.31(10)
C1 C6 C7 C8 -5.30(17)
O2 C7 C8 C9 -0.64(18)
C6 C7 C8 C9 178.02(11)
C7 C8 C9 C10 -177.78(11)
C8 C9 C10 C11 -179.31(12)
C8 C9 C10 C15 2.64(19)
C15 C10 C11 C12 0.44(17)
C9 C10 C11 C12 -177.70(11)
C10 C11 C12 C13 0.25(18)
C16 O3 C13 C12 -3.73(17)
C16 O3 C13 C14 176.57(10)
C11 C12 C13 O3 179.88(11)
C11 C12 C13 C14 -0.44(17)
O3 C13 C14 C15 179.62(10)
C12 C13 C14 C15 -0.09(18)
C13 C14 C15 C10 0.82(18)
C11 C10 C15 C14 -0.98(17)
C9 C10 C15 C14 177.11(11)
C13 O3 C16 C17 -179.19(9)
O3 C16 C17 C18 173.04(9)
C16 C17 C18 C19 179.95(10)
C17 C18 C19 C20 176.22(10)
C18 C19 C20 C21 179.98(10)
C19 C20 C21 C22 178.56(10)
C20 C21 C22 C23 178.85(10)
C21 C22 C23 C24 179.19(10)
C22 C23 C24 C25 179.71(10)
C23 C24 C25 C26 -179.99(10)
C24 C25 C26 C27 -179.83(10)
C25 C26 C27 C28 -176.74(10)
C26 C27 C28 C29 -177.78(11)

loop_
_cod_related_entry_id
_cod_related_entry_database
_cod_related_entry_code
1 ChemSpider 30658157
